data_4341902
loop_
_publ_author_name
'Smetana, Volodymyr'
'Steinberg, Simon'
'Card, Nathan'
'Mudring, Anja-Verena'
'Miller, Gordon J.'

_publ_section_title
;
 Crystal Structure and Bonding in BaAu5Ga2 and AeAu4+xGa3-x (Ae = Ba and
 Eu): Hexagonal Diamond-Type Au Frameworks and Remarkable Cation/Anion
 Partitioning in the Ae-Au-Ga Systems.
;
_journal_issue 3
_journal_name_full 'Inorganic chemistry'
_journal_page_first 1010
_journal_page_last 1018
_journal_paper_doi 10.1021/ic502402y
_journal_volume 54
_journal_year 2015
_chemical_formula_sum 'Au4.29 Ba Ga2.71'
_chemical_formula_weight 1171.69
_chemical_name_systematic
;
 ?
;
_space_group_crystal_system hexagonal
_space_group_IT_number 189
_space_group_name_Hall 'P -6 -2'
_space_group_name_H-M_alt 'P -6 2 m'
_symmetry_space_group_name_Hall 'P -6 -2'
_symmetry_space_group_name_H-M 'P -6 2 m'
_audit_creation_method SHELXL-2014
_cell_angle_alpha 90
_cell_angle_beta 90
_cell_angle_gamma 120
_cell_formula_units_Z 3
_cell_length_a 8.7758(4)
_cell_length_b 8.7758(4)
_cell_length_c 7.1905(8)
_cell_measurement_reflns_used 6617
_cell_measurement_temperature 296(2)
_cell_measurement_theta_max 32.08
_cell_measurement_theta_min 2.68
_cell_volume 479.58(6)
_computing_structure_refinement 'SHELXL-2014 (Sheldrick, 2014)'
_diffrn_ambient_temperature 296(2)
_diffrn_measured_fraction_theta_full 1.000
_diffrn_measured_fraction_theta_max 0.979
_diffrn_measurement_device_type 'Bruker CCD'
_diffrn_measurement_method w-scan
_diffrn_radiation_type MoK\a
_diffrn_radiation_wavelength 0.71073
_diffrn_reflns_av_R_equivalents 0.0672
_diffrn_reflns_av_unetI/netI 0.0397
_diffrn_reflns_Laue_measured_fraction_full 1.000
_diffrn_reflns_Laue_measured_fraction_max 0.979
_diffrn_reflns_limit_h_max 12
_diffrn_reflns_limit_h_min -13
_diffrn_reflns_limit_k_max 10
_diffrn_reflns_limit_k_min -12
_diffrn_reflns_limit_l_max 10
_diffrn_reflns_limit_l_min -10
_diffrn_reflns_number 6617
_diffrn_reflns_point_group_measured_fraction_full 1.000
_diffrn_reflns_point_group_measured_fraction_max 0.979
_diffrn_reflns_theta_full 25.242
_diffrn_reflns_theta_max 32.078
_diffrn_reflns_theta_min 2.680
_exptl_absorpt_coefficient_mu 115.238
_exptl_absorpt_correction_T_max 0.17
_exptl_absorpt_correction_T_min 0.08
_exptl_absorpt_correction_type empirical
_exptl_crystal_colour colorless
_exptl_crystal_density_diffrn 12.171
_exptl_crystal_description 'irregular fragment'
_exptl_crystal_F_000 1437
_exptl_crystal_size_max 0.07
_exptl_crystal_size_mid 0.05
_exptl_crystal_size_min 0.04
_refine_diff_density_max 1.867
_refine_diff_density_min -2.939
_refine_diff_density_rms 0.504
_refine_ls_abs_structure_details
;
 Refined as an inversion twin.
;
_refine_ls_abs_structure_Flack 0.86(4)
_refine_ls_extinction_method none
_refine_ls_goodness_of_fit_ref 1.066
_refine_ls_hydrogen_treatment undef
_refine_ls_matrix_type full
_refine_ls_number_parameters 31
_refine_ls_number_reflns 638
_refine_ls_number_restraints 0
_refine_ls_restrained_S_all 1.066
_refine_ls_R_factor_all 0.0411
_refine_ls_R_factor_gt 0.0309
_refine_ls_shift/su_max 0.000
_refine_ls_shift/su_mean 0.000
_refine_ls_structure_factor_coef Fsqd
_refine_ls_weighting_details 'w=1/[\s^2^(Fo^2^)+(0.0241P)^2^+3.3577P] where P=(Fo^2^+2Fc^2^)/3'
_refine_ls_weighting_scheme calc
_refine_ls_wR_factor_gt 0.0560
_refine_ls_wR_factor_ref 0.0591
_reflns_Friedel_coverage 0.720
_reflns_Friedel_fraction_full 1.000
_reflns_Friedel_fraction_max 0.978
_reflns_number_gt 549
_reflns_number_total 638
_reflns_threshold_expression 'I > 2\s(I)'
_cod_data_source_file ic502402y_si_002.cif
_cod_data_source_block GaAu4.29Ga2.71
_cod_depositor_comments 'Adding full bibliography for 4341895--4341903.cif.'
_cod_original_cell_volume 479.58(7)
_cod_database_code 4341902
_shelx_space_group_comment
;
The symmetry employed for this shelxl refinement is uniquely defined
by the following loop, which should always be used as a source of
symmetry information in preference to the above space-group names.
They are only intended as comments.
;
_shelxl_version_number 2014-1

loop_
_space_group_symop_operation_xyz
'x, y, z'
'-y, x-y, z'
'-x+y, -x, z'
'x, y, -z'
'-y, x-y, -z'
'-x+y, -x, -z'
'y, x, -z'
'x-y, -y, -z'
'-x, -x+y, -z'
'y, x, z'
'x-y, -y, z'
'-x, -x+y, z'

loop_
_atom_site_label
_atom_site_type_symbol
_atom_site_fract_x
_atom_site_fract_y
_atom_site_fract_z
_atom_site_U_iso_or_equiv
_atom_site_adp_type
_atom_site_occupancy
_atom_site_site_symmetry_order
_atom_site_calc_flag
_atom_site_refinement_flags_posn
_atom_site_refinement_flags_adp
_atom_site_refinement_flags_occupancy
Ba1 Ba 0.0000 0.0000 0.0000 0.0098(7) Uani 1 12 d S T P
Ba2 Ba 0.3333 0.6667 0.5000 0.0102(5) Uani 1 6 d S T P
Au3 Au 0.69859(11) 0.0000 0.29973(13) 0.0145(3) Uani 1 2 d S T P
Au4 Au 0.36838(13) 0.0000 0.20738(15) 0.0119(3) Uani 0.770(10) 2 d S T P
Ga4 Ga 0.36838(13) 0.0000 0.20738(15) 0.0119(3) Uani 0.230(10) 2 d S T P
Au5 Au 0.2915(3) 0.4795(3) 0.0000 0.0173(6) Uani 0.268(6) 2 d S T P
Ga5 Ga 0.2915(3) 0.4795(3) 0.0000 0.0173(6) Uani 0.732(6) 2 d S T P
Au6 Au 0.1932(3) 0.0000 0.5000 0.0127(8) Uani 0.216(9) 4 d S T P
Ga6 Ga 0.1932(3) 0.0000 0.5000 0.0127(8) Uani 0.784(9) 4 d S T P

loop_
_atom_site_aniso_label
_atom_site_aniso_U_11
_atom_site_aniso_U_22
_atom_site_aniso_U_33
_atom_site_aniso_U_23
_atom_site_aniso_U_13
_atom_site_aniso_U_12
Ba1 0.0088(10) 0.0088(10) 0.0117(17) 0.000 0.000 0.0044(5)
Ba2 0.0102(7) 0.0102(7) 0.0102(12) 0.000 0.000 0.0051(4)
Au3 0.0173(4) 0.0185(5) 0.0082(4) 0.000 -0.0018(3) 0.0093(2)
Au4 0.0131(5) 0.0111(5) 0.0107(6) 0.000 0.0009(3) 0.0055(3)
Ga4 0.0131(5) 0.0111(5) 0.0107(6) 0.000 0.0009(3) 0.0055(3)
Au5 0.0234(11) 0.0127(10) 0.0116(10) 0.000 0.000 0.0058(9)
Ga5 0.0234(11) 0.0127(10) 0.0116(10) 0.000 0.000 0.0058(9)
Au6 0.0165(12) 0.0086(13) 0.0104(14) 0.000 0.000 0.0043(7)
Ga6 0.0165(12) 0.0086(13) 0.0104(14) 0.000 0.000 0.0043(7)

loop_
_atom_type_symbol
_atom_type_description
_atom_type_scat_dispersion_real
_atom_type_scat_dispersion_imag
_atom_type_scat_source
Ga Ga 0.2307 1.6083 'International Tables Vol C Tables 4.2.6.8 and 6.1.1.4'
Ba Ba -0.3244 2.2819 'International Tables Vol C Tables 4.2.6.8 and 6.1.1.4'
Au Au -2.0133 8.8022 'International Tables Vol C Tables 4.2.6.8 and 6.1.1.4'

loop_
_geom_angle_atom_site_label_1
_geom_angle_atom_site_label_2
_geom_angle_atom_site_label_3
_geom_angle
_geom_angle_site_symmetry_1
_geom_angle_site_symmetry_3
Au3 Ba1 Au3 134.387(11) 3_665 5_545
Au3 Ba1 Au3 134.387(11) 3_665 4_455
Au3 Ba1 Au3 84.35(2) 5_545 4_455
Au3 Ba1 Au3 78.35(3) 3_665 6_665
Au3 Ba1 Au3 84.35(2) 5_545 6_665
Au3 Ba1 Au3 84.35(2) 4_455 6_665
Au3 Ba1 Au3 84.35(2) 3_665 2_545
Au3 Ba1 Au3 78.35(3) 5_545 2_545
Au3 Ba1 Au3 134.387(11) 4_455 2_545
Au3 Ba1 Au3 134.387(11) 6_665 2_545
Au3 Ba1 Au3 84.35(2) 3_665 1_455
Au3 Ba1 Au3 134.387(11) 5_545 1_455
Au3 Ba1 Au3 78.35(3) 4_455 1_455
Au3 Ba1 Au3 134.387(11) 6_665 1_455
Au3 Ba1 Au3 84.35(2) 2_545 1_455
Au3 Ba1 Ga4 165.59(2) 3_665 6
Au3 Ba1 Ga4 51.935(10) 5_545 6
Au3 Ba1 Ga4 51.935(10) 4_455 6
Au3 Ba1 Ga4 116.06(3) 6_665 6
Au3 Ba1 Ga4 84.986(19) 2_545 6
Au3 Ba1 Ga4 84.986(19) 1_455 6
Au3 Ba1 Au4 165.59(2) 3_665 6
Au3 Ba1 Au4 51.935(10) 5_545 6
Au3 Ba1 Au4 51.935(10) 4_455 6
Au3 Ba1 Au4 116.06(3) 6_665 6
Au3 Ba1 Au4 84.986(19) 2_545 6
Au3 Ba1 Au4 84.986(19) 1_455 6
Ga4 Ba1 Au4 0.00(4) 6 6
Au3 Ba1 Ga4 51.935(10) 3_665 2
Au3 Ba1 Ga4 165.59(2) 5_545 2
Au3 Ba1 Ga4 84.986(19) 4_455 2
Au3 Ba1 Ga4 84.986(19) 6_665 2
Au3 Ba1 Ga4 116.06(3) 2_545 2
Au3 Ba1 Ga4 51.935(10) 1_455 2
Ga4 Ba1 Ga4 125.995(9) 6 2
Au4 Ba1 Ga4 125.995(9) 6 2
Au3 Ba1 Au4 51.935(10) 3_665 2
Au3 Ba1 Au4 165.59(2) 5_545 2
Au3 Ba1 Au4 84.986(19) 4_455 2
Au3 Ba1 Au4 84.986(19) 6_665 2
Au3 Ba1 Au4 116.06(3) 2_545 2
Au3 Ba1 Au4 51.935(10) 1_455 2
Ga4 Ba1 Au4 125.995(9) 6 2
Au4 Ba1 Au4 125.995(9) 6 2
Ga4 Ba1 Au4 0.0 2 2
Au3 Ba1 Ga4 116.06(3) 3_665 3
Au3 Ba1 Ga4 84.986(19) 5_545 3
Au3 Ba1 Ga4 84.986(19) 4_455 3
Au3 Ba1 Ga4 165.59(2) 6_665 3
Au3 Ba1 Ga4 51.935(10) 2_545 3
Au3 Ba1 Ga4 51.935(10) 1_455 3
Ga4 Ba1 Ga4 49.52(4) 6 3
Au4 Ba1 Ga4 49.52(4) 6 3
Ga4 Ba1 Ga4 103.70(2) 2 3
Au4 Ba1 Ga4 103.70(2) 2 3
Au3 Ba1 Au4 116.06(3) 3_665 3
Au3 Ba1 Au4 84.986(19) 5_545 3
Au3 Ba1 Au4 84.986(19) 4_455 3
Au3 Ba1 Au4 165.59(2) 6_665 3
Au3 Ba1 Au4 51.935(10) 2_545 3
Au3 Ba1 Au4 51.935(10) 1_455 3
Ga4 Ba1 Au4 49.52(4) 6 3
Au4 Ba1 Au4 49.52(4) 6 3
Ga4 Ba1 Au4 103.70(2) 2 3
Au4 Ba1 Au4 103.70(2) 2 3
Ga4 Ba1 Au4 0.00(5) 3 3
Au3 Ba2 Au3 126.152(7) 2 4_566
Au3 Ba2 Au3 50.19(3) 2 5_556
Au3 Ba2 Au3 103.309(18) 4_566 5_556
Au3 Ba2 Au3 103.309(18) 2 1_565
Au3 Ba2 Au3 50.19(3) 4_566 1_565
Au3 Ba2 Au3 126.152(7) 5_556 1_565
Au3 Ba2 Au3 103.309(18) 2 3_665
Au3 Ba2 Au3 126.152(7) 4_566 3_665
Au3 Ba2 Au3 126.152(7) 5_556 3_665
Au3 Ba2 Au3 103.309(18) 1_565 3_665
Au3 Ba2 Au3 126.152(7) 2 6_666
Au3 Ba2 Au3 103.309(18) 4_566 6_666
Au3 Ba2 Au3 103.309(18) 5_556 6_666
Au3 Ba2 Au3 126.152(7) 1_565 6_666
Au3 Ba2 Au3 50.19(3) 3_665 6_666
Au3 Ba2 Ga4 84.55(3) 2 4_566
Au3 Ba2 Ga4 51.14(3) 4_566 4_566
Au3 Ba2 Ga4 52.67(2) 5_556 4_566
Au3 Ba2 Ga4 83.34(2) 1_565 4_566
Au3 Ba2 Ga4 167.987(17) 3_665 4_566
Au3 Ba2 Ga4 117.82(3) 6_666 4_566
Au3 Ba2 Au4 84.55(3) 2 4_566
Au3 Ba2 Au4 51.14(3) 4_566 4_566
Au3 Ba2 Au4 52.67(2) 5_556 4_566
Au3 Ba2 Au4 83.34(2) 1_565 4_566
Au3 Ba2 Au4 167.987(17) 3_665 4_566
Au3 Ba2 Au4 117.82(3) 6_666 4_566
Ga4 Ba2 Au4 0.00(4) 4_566 4_566
Au3 Ba2 Ga4 51.14(2) 2 2
Au3 Ba2 Ga4 167.987(17) 4_566 2
Au3 Ba2 Ga4 83.34(2) 5_556 2
Au3 Ba2 Ga4 117.82(3) 1_565 2
Au3 Ba2 Ga4 52.67(2) 3_665 2
Au3 Ba2 Ga4 84.55(3) 6_666 2
Ga4 Ba2 Ga4 132.980(10) 4_566 2
Au4 Ba2 Ga4 132.980(10) 4_566 2
Au3 Ba2 Au4 51.14(2) 2 2
Au3 Ba2 Au4 167.987(17) 4_566 2
Au3 Ba2 Au4 83.34(2) 5_556 2
Au3 Ba2 Au4 117.82(3) 1_565 2
Au3 Ba2 Au4 52.67(2) 3_665 2
Au3 Ba2 Au4 84.55(3) 6_666 2
Ga4 Ba2 Au4 132.980(10) 4_566 2
Au4 Ba2 Au4 132.980(10) 4_566 2
Ga4 Ba2 Au4 0.00(4) 2 2
Au3 Ba2 Au4 52.67(2) 2 1_565
Au3 Ba2 Au4 83.34(2) 4_566 1_565
Au3 Ba2 Au4 84.55(3) 5_556 1_565
Au3 Ba2 Au4 51.14(2) 1_565 1_565
Au3 Ba2 Au4 117.82(3) 3_665 1_565
Au3 Ba2 Au4 167.987(17) 6_666 1_565
Ga4 Ba2 Au4 74.16(3) 4_566 1_565
Au4 Ba2 Au4 74.16(3) 4_566 1_565
Ga4 Ba2 Au4 87.41(2) 2 1_565
Au4 Ba2 Au4 87.41(2) 2 1_565
Au3 Ba2 Ga4 52.67(2) 2 1_565
Au3 Ba2 Ga4 83.34(2) 4_566 1_565
Au3 Ba2 Ga4 84.55(3) 5_556 1_565
Au3 Ba2 Ga4 51.14(2) 1_565 1_565
Au3 Ba2 Ga4 117.82(3) 3_665 1_565
Au3 Ba2 Ga4 167.987(17) 6_666 1_565
Ga4 Ba2 Ga4 74.16(3) 4_566 1_565
Au4 Ba2 Ga4 74.16(3) 4_566 1_565
Ga4 Ba2 Ga4 87.41(2) 2 1_565
Au4 Ba2 Ga4 87.41(2) 2 1_565
Au4 Ba2 Ga4 0.00(4) 1_565 1_565
Ga5 Au3 Au5 0.00(17) 2_655 2_655
Ga5 Au3 Ga5 64.19(8) 2_655 9_655
Au5 Au3 Ga5 64.19(8) 2_655 9_655
Ga5 Au3 Au5 64.19(8) 2_655 9_655
Au5 Au3 Au5 64.19(8) 2_655 9_655
Ga5 Au3 Au5 0.00(16) 9_655 9_655
Ga5 Au3 Ga6 152.72(7) 2_655 2_655
Au5 Au3 Ga6 152.72(7) 2_655 2_655
Ga5 Au3 Ga6 108.51(6) 9_655 2_655
Au5 Au3 Ga6 108.51(6) 9_655 2_655
Ga5 Au3 Au6 152.72(7) 2_655 2_655
Au5 Au3 Au6 152.72(7) 2_655 2_655
Ga5 Au3 Au6 108.51(6) 9_655 2_655
Au5 Au3 Au6 108.51(6) 9_655 2_655
Ga6 Au3 Au6 0.0 2_655 2_655
Ga5 Au3 Ga6 108.51(6) 2_655 3_655
Au5 Au3 Ga6 108.51(6) 2_655 3_655
Ga5 Au3 Ga6 152.72(7) 9_655 3_655
Au5 Au3 Ga6 152.72(7) 9_655 3_655
Ga6 Au3 Ga6 65.05(12) 2_655 3_655
Au6 Au3 Ga6 65.05(12) 2_655 3_655
Ga5 Au3 Au6 108.51(6) 2_655 3_655
Au5 Au3 Au6 108.51(6) 2_655 3_655
Ga5 Au3 Au6 152.72(7) 9_655 3_655
Au5 Au3 Au6 152.72(7) 9_655 3_655
Ga6 Au3 Au6 65.05(12) 2_655 3_655
Au6 Au3 Au6 65.05(12) 2_655 3_655
Ga6 Au3 Au6 0.00(7) 3_655 3_655
Ga5 Au3 Au3 143.28(4) 2_655 4_556
Au5 Au3 Au3 143.28(4) 2_655 4_556
Ga5 Au3 Au3 143.28(4) 9_655 4_556
Au5 Au3 Au3 143.28(4) 9_655 4_556
Ga6 Au3 Au3 58.182(19) 2_655 4_556
Au6 Au3 Au3 58.182(19) 2_655 4_556
Ga6 Au3 Au3 58.182(19) 3_655 4_556
Au6 Au3 Au3 58.182(19) 3_655 4_556
Ga5 Au3 Au4 63.48(5) 2_655 .
Au5 Au3 Au4 63.48(5) 2_655 .
Ga5 Au3 Au4 63.48(5) 9_655 .
Au5 Au3 Au4 63.48(5) 9_655 .
Ga6 Au3 Au4 139.39(6) 2_655 .
Au6 Au3 Au4 139.39(6) 2_655 .
Ga6 Au3 Au4 139.39(6) 3_655 .
Au6 Au3 Au4 139.39(6) 3_655 .
Au3 Au3 Au4 102.91(2) 4_556 .
Ga5 Au3 Au4 113.89(5) 2_655 2_655
Au5 Au3 Au4 113.89(5) 2_655 2_655
Ga5 Au3 Au4 55.35(5) 9_655 2_655
Au5 Au3 Au4 55.35(5) 9_655 2_655
Ga6 Au3 Au4 53.16(5) 2_655 2_655
Au6 Au3 Au4 53.16(5) 2_655 2_655
Ga6 Au3 Au4 112.69(7) 3_655 2_655
Au6 Au3 Au4 112.69(7) 3_655 2_655
Au3 Au3 Au4 102.55(2) 4_556 2_655
Au4 Au3 Au4 106.24(3) . 2_655
Au6 Au4 Ga5 112.41(5) . 3
Au6 Au4 Au5 112.41(5) . 3
Ga5 Au4 Au5 0.00(8) 3 3
Au6 Au4 Ga5 112.41(5) . 7
Ga5 Au4 Ga5 111.02(7) 3 7
Au5 Au4 Ga5 111.02(7) 3 7
Au6 Au4 Au5 112.41(5) . 7
Ga5 Au4 Au5 111.02(7) 3 7
Au5 Au4 Au5 111.02(7) 3 7
Ga5 Au4 Au5 0.00(10) 7 7
Au6 Au4 Au3 113.24(6) . .
Ga5 Au4 Au3 103.55(5) 3 .
Au5 Au4 Au3 103.55(5) 3 .
Ga5 Au4 Au3 103.55(5) 7 .
Au5 Au4 Au3 103.55(5) 7 .
Au6 Au4 Ga4 143.85(6) . 4
Ga5 Au4 Ga4 56.30(3) 3 4
Au5 Au4 Ga4 56.30(3) 3 4
Ga5 Au4 Ga4 56.30(3) 7 4
Au5 Au4 Ga4 56.30(3) 7 4
Au3 Au4 Ga4 102.91(2) . 4
Au6 Au4 Au4 143.85(6) . 4
Ga5 Au4 Au4 56.30(3) 3 4
Au5 Au4 Au4 56.30(3) 3 4
Ga5 Au4 Au4 56.30(3) 7 4
Au5 Au4 Au4 56.30(3) 7 4
Au3 Au4 Au4 102.91(2) . 4
Ga4 Au4 Au4 0.0 4 4
Au6 Au4 Ga5 146.03(5) . 9_655
Ga5 Au4 Ga5 101.48(3) 3 9_655
Au5 Au4 Ga5 101.48(3) 3 9_655
Ga5 Au4 Ga5 53.91(8) 7 9_655
Au5 Au4 Ga5 53.91(8) 7 9_655
Au3 Au4 Ga5 53.62(4) . 9_655
Ga4 Au4 Ga5 60.07(3) 4 9_655
Au4 Au4 Ga5 60.07(3) 4 9_655
Au6 Au4 Ga5 146.03(5) . 2_655
Ga5 Au4 Ga5 53.91(8) 3 2_655
Au5 Au4 Ga5 53.91(8) 3 2_655
Ga5 Au4 Ga5 101.48(3) 7 2_655
Au5 Au4 Ga5 101.48(3) 7 2_655
Au3 Au4 Ga5 53.62(4) . 2_655
Ga4 Au4 Ga5 60.07(3) 4 2_655
Au4 Au4 Ga5 60.07(3) 4 2_655
Ga5 Au4 Ga5 57.12(8) 9_655 2_655
Au6 Au4 Au5 146.03(5) . 2_655
Ga5 Au4 Au5 53.91(8) 3 2_655
Au5 Au4 Au5 53.91(8) 3 2_655
Ga5 Au4 Au5 101.48(3) 7 2_655
Au5 Au4 Au5 101.48(3) 7 2_655
Au3 Au4 Au5 53.62(4) . 2_655
Ga4 Au4 Au5 60.07(3) 4 2_655
Au4 Au4 Au5 60.07(3) 4 2_655
Ga5 Au4 Au5 57.12(8) 9_655 2_655
Ga5 Au4 Au5 0.00(6) 2_655 2_655
Ga5 Au5 Au5 0.00(7) 3_565 3_565
Ga5 Au5 Ga5 60.0 3_565 2_665
Au5 Au5 Ga5 60.0 3_565 2_665
Ga5 Au5 Au5 60.0 3_565 2_665
Au5 Au5 Au5 60.0 3_565 2_665
Ga5 Au5 Au5 0.00(9) 2_665 2_665
Ga5 Au5 Ga4 69.00(9) 3_565 5
Au5 Au5 Ga4 69.00(9) 3_565 5
Ga5 Au5 Ga4 118.10(7) 2_665 5
Au5 Au5 Ga4 118.10(7) 2_665 5
Ga5 Au5 Au4 69.00(9) 3_565 5
Au5 Au5 Au4 69.00(9) 3_565 5
Ga5 Au5 Au4 118.10(7) 2_665 5
Au5 Au5 Au4 118.10(7) 2_665 5
Ga4 Au5 Au4 0.00(6) 5 5
Ga5 Au5 Ga4 69.00(9) 3_565 2
Au5 Au5 Ga4 69.00(9) 3_565 2
Ga5 Au5 Ga4 118.10(7) 2_665 2
Au5 Au5 Ga4 118.10(7) 2_665 2
Ga4 Au5 Ga4 67.40(6) 5 2
Au4 Au5 Ga4 67.40(6) 5 2
Ga5 Au5 Au4 69.00(9) 3_565 2
Au5 Au5 Au4 69.00(9) 3_565 2
Ga5 Au5 Au4 118.10(7) 2_665 2
Au5 Au5 Au4 118.10(7) 2_665 2
Ga4 Au5 Au4 67.40(6) 5 2
Au4 Au5 Au4 67.40(6) 5 2
Ga4 Au5 Au4 0.00(4) 2 2
Ga5 Au5 Au3 125.28(5) 3_565 6_665
Au5 Au5 Au3 125.28(5) 3_565 6_665
Ga5 Au5 Au3 115.02(8) 2_665 6_665
Au5 Au5 Au3 115.02(8) 2_665 6_665
Ga4 Au5 Au3 69.27(4) 5 6_665
Au4 Au5 Au3 69.27(4) 5 6_665
Ga4 Au5 Au3 122.37(8) 2 6_665
Au4 Au5 Au3 122.37(8) 2 6_665
Ga5 Au5 Au3 125.28(5) 3_565 3_665
Au5 Au5 Au3 125.28(5) 3_565 3_665
Ga5 Au5 Au3 115.02(8) 2_665 3_665
Au5 Au5 Au3 115.02(8) 2_665 3_665
Ga4 Au5 Au3 122.37(8) 5 3_665
Au4 Au5 Au3 122.37(8) 5 3_665
Ga4 Au5 Au3 69.27(4) 2 3_665
Au4 Au5 Au3 69.27(4) 2 3_665
Au3 Au5 Au3 106.55(8) 6_665 3_665
Ga5 Au5 Ga5 167.70(8) 3_565 7
Au5 Au5 Ga5 167.70(8) 3_565 7
Ga5 Au5 Ga5 107.70(8) 2_665 7
Au5 Au5 Ga5 107.70(8) 2_665 7
Ga4 Au5 Ga5 120.67(5) 5 7
Au4 Au5 Ga5 120.67(5) 5 7
Ga4 Au5 Ga5 120.67(5) 2 7
Au4 Au5 Ga5 120.67(5) 2 7
Au3 Au5 Ga5 57.91(4) 6_665 7
Au3 Au5 Ga5 57.91(4) 3_665 7
Ga5 Au5 Au5 167.70(8) 3_565 7
Au5 Au5 Au5 167.70(8) 3_565 7
Ga5 Au5 Au5 107.70(8) 2_665 7
Au5 Au5 Au5 107.70(8) 2_665 7
Ga4 Au5 Au5 120.67(5) 5 7
Au4 Au5 Au5 120.67(5) 5 7
Ga4 Au5 Au5 120.67(5) 2 7
Au4 Au5 Au5 120.67(5) 2 7
Au3 Au5 Au5 57.91(4) 6_665 7
Au3 Au5 Au5 57.91(4) 3_665 7
Ga5 Au5 Au5 0.00(8) 7 7
Au4 Au6 Ga4 107.70(12) . 4_556
Au4 Au6 Au4 107.70(12) . 4_556
Ga4 Au6 Au4 0.0 4_556 4_556
Au4 Au6 Au3 69.81(3) . 2_545
Ga4 Au6 Au3 120.42(5) 4_556 2_545
Au4 Au6 Au3 120.42(5) 4_556 2_545
Au4 Au6 Au3 120.42(5) . 6_666
Ga4 Au6 Au3 69.81(3) 4_556 6_666
Au4 Au6 Au3 69.81(3) 4_556 6_666
Au3 Au6 Au3 164.29(13) 2_545 6_666
Au4 Au6 Au3 120.42(5) . 5_546
Ga4 Au6 Au3 69.81(3) 4_556 5_546
Au4 Au6 Au3 69.81(3) 4_556 5_546
Au3 Au6 Au3 63.63(4) 2_545 5_546
Au3 Au6 Au3 114.00(5) 6_666 5_546
Au4 Au6 Au3 69.81(3) . 3_665
Ga4 Au6 Au3 120.42(5) 4_556 3_665
Au4 Au6 Au3 120.42(5) 4_556 3_665
Au3 Au6 Au3 114.00(5) 2_545 3_665
Au3 Au6 Au3 63.63(4) 6_666 3_665
Au3 Au6 Au3 164.29(13) 5_546 3_665
Au4 Au6 Ga6 120.72(5) . 3
Ga4 Au6 Ga6 120.72(5) 4_556 3
Au4 Au6 Ga6 120.72(5) 4_556 3
Au3 Au6 Ga6 57.47(6) 2_545 3
Au3 Au6 Ga6 107.52(6) 6_666 3
Au3 Au6 Ga6 57.47(6) 5_546 3
Au3 Au6 Ga6 107.52(6) 3_665 3
Au4 Au6 Au6 120.72(5) . 3
Ga4 Au6 Au6 120.72(5) 4_556 3
Au4 Au6 Au6 120.72(5) 4_556 3
Au3 Au6 Au6 57.47(6) 2_545 3
Au3 Au6 Au6 107.52(6) 6_666 3
Au3 Au6 Au6 57.47(6) 5_546 3
Au3 Au6 Au6 107.52(6) 3_665 3
Ga6 Au6 Au6 0.00(11) 3 3
Au4 Au6 Ga6 120.72(5) . 2
Ga4 Au6 Ga6 120.72(5) 4_556 2
Au4 Au6 Ga6 120.72(5) 4_556 2
Au3 Au6 Ga6 107.52(6) 2_545 2
Au3 Au6 Ga6 57.47(6) 6_666 2
Au3 Au6 Ga6 107.52(6) 5_546 2
Au3 Au6 Ga6 57.47(6) 3_665 2
Ga6 Au6 Ga6 60.0 3 2
Au6 Au6 Ga6 60.0 3 2
Au4 Au6 Au6 120.72(5) . 2
Ga4 Au6 Au6 120.72(5) 4_556 2
Au4 Au6 Au6 120.72(5) 4_556 2
Au3 Au6 Au6 107.52(6) 2_545 2
Au3 Au6 Au6 57.47(6) 6_666 2
Au3 Au6 Au6 107.52(6) 5_546 2
Au3 Au6 Au6 57.47(6) 3_665 2
Ga6 Au6 Au6 60.0 3 2
Au6 Au6 Au6 60.0 3 2
Ga6 Au6 Au6 0.0 2 2

loop_
_geom_bond_atom_site_label_1
_geom_bond_atom_site_label_2
_geom_bond_distance
_geom_bond_site_symmetry_2
Ba1 Au3 3.4120(10) 3_665
Ba1 Au3 3.4120(10) 5_545
Ba1 Au3 3.4120(10) 4_455
Ba1 Au3 3.4120(10) 6_665
Ba1 Au3 3.4120(10) 2_545
Ba1 Au3 3.4120(10) 1_455
Ba1 Ga4 3.5601(11) 6
Ba1 Au4 3.5601(11) 6
Ba1 Ga4 3.5601(11) 2
Ba1 Au4 3.5601(11) 2
Ba1 Ga4 3.5601(11) 3
Ba1 Au4 3.5601(11) 3
Ba2 Au3 3.3954(6) 2
Ba2 Au3 3.3954(7) 4_566
Ba2 Au3 3.3954(7) 5_556
Ba2 Au3 3.3954(7) 1_565
Ba2 Au3 3.3954(6) 3_665
Ba2 Au3 3.3954(6) 6_666
Ba2 Ga4 3.4899(7) 4_566
Ba2 Au4 3.4899(7) 4_566
Ba2 Ga4 3.4899(7) 2
Ba2 Au4 3.4899(7) 2
Ba2 Au4 3.4899(7) 1_565
Ba2 Ga4 3.4899(7) 1_565
Au3 Ga5 2.6889(15) 2_655
Au3 Au5 2.6889(15) 2_655
Au3 Ga5 2.6889(15) 9_655
Au3 Au5 2.6889(15) 9_655
Au3 Ga6 2.7314(9) 2_655
Au3 Au6 2.7314(9) 2_655
Au3 Ga6 2.7314(9) 3_655
Au3 Au6 2.7314(9) 3_655
Au3 Au3 2.8800(19) 4_556
Au3 Au4 2.9730(16) .
Au3 Au4 3.0557(9) 2_655
Au4 Au6 2.606(2) .
Au4 Ga5 2.6877(19) 3
Au4 Au5 2.6877(19) 3
Au4 Ga5 2.6877(19) 7
Au4 Au5 2.6877(19) 7
Au4 Ga4 2.982(2) 4
Au4 Au4 2.982(2) 4
Au4 Ga5 2.988(2) 9_655
Au4 Ga5 2.988(2) 2_655
Au4 Au5 2.988(2) 2_655
Au5 Ga5 2.587(4) 3_565
Au5 Au5 2.587(4) 3_565
Au5 Ga5 2.587(4) 2_665
Au5 Au5 2.587(4) 2_665
Au5 Ga4 2.6877(19) 5
Au5 Au4 2.6877(19) 5
Au5 Ga4 2.6877(19) 2
Au5 Au4 2.6877(19) 2
Au5 Au3 2.6890(15) 6_665
Au5 Au3 2.6890(15) 3_665
Au5 Ga5 2.857(4) 7
Au5 Au5 2.857(4) 7
Au6 Ga4 2.606(2) 4_556
Au6 Au4 2.606(2) 4_556
Au6 Au3 2.7314(9) 2_545
Au6 Au3 2.7314(9) 6_666
Au6 Au3 2.7314(9) 5_546
Au6 Au3 2.7314(9) 3_665
Au6 Ga6 2.937(5) 3
Au6 Au6 2.937(5) 3
Au6 Ga6 2.937(5) 2
Au6 Au6 2.937(5) 2
